data_4079364
loop_
_publ_author_name
'K\"uhnel, Erik'
'Shishkov, Igor V.'
'Rominger, Frank'
'Oeser, Thomas'
'Hofmann, Peter'

_publ_section_title
;
 Synthesis and Structures of Copper(I) Complexes with
 Phosphino-Functionalized N-Heterocyclic Carbenes (NHCP) and
 Bis-N-Heterocyclic Carbenes (Bis-NHC)
;
_journal_issue 22
_journal_name_full Organometallics
_journal_page_first 8000
_journal_paper_doi 10.1021/om300701u
_journal_volume 31
_journal_year 2012
_chemical_formula_sum 'C17 H33 Cl2 Cu F6 N2 P2'
_chemical_formula_weight 575.83
_chemical_name_common 'in manuscript 6a'
_chemical_name_systematic
; 
 ? 
;
_space_group_IT_number 15
_symmetry_cell_setting monoclinic
_symmetry_space_group_name_Hall '-C 2yc'
_symmetry_space_group_name_H-M 'C 1 2/c 1'
_atom_sites_solution_hydrogens geom
_atom_sites_solution_primary direct
_atom_sites_solution_secondary difmap
_audit_creation_method SHELXL-97
_cell_angle_alpha 90.00
_cell_angle_beta 112.914(1)
_cell_angle_gamma 90.00
_cell_formula_units_Z 8
_cell_length_a 24.7326(1)
_cell_length_b 11.3777(2)
_cell_length_c 20.7465(4)
_cell_measurement_temperature 200(2)
_cell_volume 5377.39(15)
_computing_cell_refinement 'Bruker SAINT'
_computing_data_collection 'Bruker SMART'
_computing_data_reduction 'Bruker SAINT'
_computing_molecular_graphics 'Bruker SHELXTL'
_computing_publication_material 'Bruker SHELXTL'
_computing_structure_refinement 'SHELXL-97 (Sheldrick, 2008)'
_computing_structure_solution 'SHELXS-97 (Sheldrick, 2008)'
_diffrn_ambient_temperature 200(2)
_diffrn_measured_fraction_theta_full 0.993
_diffrn_measured_fraction_theta_max 0.993
_diffrn_measurement_device_type 'Bruker SMART CCD'
_diffrn_measurement_method '\w scans'
_diffrn_radiation_monochromator graphite
_diffrn_radiation_source 'fine-focus sealed tube'
_diffrn_radiation_type MoK\a
_diffrn_radiation_wavelength 0.71073
_diffrn_reflns_av_R_equivalents 0.0831
_diffrn_reflns_av_sigmaI/netI 0.0611
_diffrn_reflns_limit_h_max 24
_diffrn_reflns_limit_h_min -24
_diffrn_reflns_limit_k_max 11
_diffrn_reflns_limit_k_min -11
_diffrn_reflns_limit_l_max 20
_diffrn_reflns_limit_l_min -20
_diffrn_reflns_number 13904
_diffrn_reflns_theta_full 20.69
_diffrn_reflns_theta_max 20.69
_diffrn_reflns_theta_min 1.79
_exptl_absorpt_coefficient_mu 1.178
_exptl_absorpt_correction_T_max 0.9768
_exptl_absorpt_correction_T_min 0.7338
_exptl_absorpt_correction_type multi-scan
_exptl_absorpt_process_details
;
Sheldrick, G. M. (2008). <i>SADABS</i>. University of G\"ottingen, Germany.
;
_exptl_crystal_colour colorles
_exptl_crystal_density_diffrn 1.423
_exptl_crystal_density_method 'not measured'
_exptl_crystal_description platte
_exptl_crystal_F_000 2368
_exptl_crystal_size_max 0.28
_exptl_crystal_size_mid 0.10
_exptl_crystal_size_min 0.02
_refine_diff_density_max 1.946
_refine_diff_density_min -1.007
_refine_diff_density_rms 0.162
_refine_ls_extinction_method none
_refine_ls_goodness_of_fit_ref 1.098
_refine_ls_hydrogen_treatment constr
_refine_ls_matrix_type full
_refine_ls_number_parameters 273
_refine_ls_number_reflns 2767
_refine_ls_number_restraints 0
_refine_ls_restrained_S_all 1.098
_refine_ls_R_factor_all 0.1274
_refine_ls_R_factor_gt 0.1002
_refine_ls_shift/su_max 0.000
_refine_ls_shift/su_mean 0.000
_refine_ls_structure_factor_coef Fsqd
_refine_ls_weighting_details 'calc w=1/[\s^2^(Fo^2^)+(0.1350P)^2^+194.7509P] where P=(Fo^2^+2Fc^2^)/3'
_refine_ls_weighting_scheme calc
_refine_ls_wR_factor_gt 0.2733
_refine_ls_wR_factor_ref 0.2936
_reflns_number_gt 2068
_reflns_number_total 2767
_reflns_threshold_expression >2sigma(I)
_cod_data_source_file om300701u_si_002.cif
_cod_data_source_block ek4
_cod_depositor_comments
;
The following automatic conversions were performed:

'_symmetry_cell_setting' value 'Monoclinic' changed to 'monoclinic'
according to /home/saulius/struct/CIF-dictionaries/cif_core.dic
dictionary named 'cif_core.dic' version 2.4.2 from 2011-04-26.

Automatic conversion script
Id: cif_fix_values 1891 2012-01-12 08:04:46Z andrius 
;
_cod_original_cell_volume 5377.39(14)
_cod_original_sg_symbol_H-M C2/c
_cod_database_code 4079364

loop_
_symmetry_equiv_pos_as_xyz
'x, y, z'
'-x, y, -z+1/2'
'x+1/2, y+1/2, z'
'-x+1/2, y+1/2, -z+1/2'
'-x, -y, -z'
'x, -y, z-1/2'
'-x+1/2, -y+1/2, -z'
'x+1/2, -y+1/2, z-1/2'

loop_
_atom_site_label
_atom_site_type_symbol
_atom_site_fract_x
_atom_site_fract_y
_atom_site_fract_z
_atom_site_U_iso_or_equiv
_atom_site_adp_type
_atom_site_occupancy
_atom_site_symmetry_multiplicity
_atom_site_calc_flag
_atom_site_refinement_flags
Cu1 Cu 0.0000 0.6355(2) 0.2500 0.0323(8) Uani 1 2 d S
Cu2 Cu 0.0000 0.4039(2) 0.2500 0.0318(8) Uani 1 2 d S
P1 P 0.09800(16) 0.3800(3) 0.2958(2) 0.0310(10) Uani 1 1 d .
C1 C 0.0624(7) 0.6450(13) 0.2164(9) 0.045(4) Uani 1 1 d .
N2 N 0.1164(6) 0.6029(10) 0.2509(7) 0.041(3) Uani 1 1 d .
C3 C 0.1544(9) 0.6381(14) 0.2180(10) 0.058(5) Uani 1 1 d .
H3 H 0.1948 0.6190 0.2324 0.070 Uiso 1 1 calc R
C4 C 0.1217(8) 0.7049(15) 0.1614(10) 0.064(5) Uani 1 1 d .
H4 H 0.1353 0.7418 0.1294 0.077 Uiso 1 1 calc R
N5 N 0.0640(6) 0.7088(11) 0.1594(7) 0.050(4) Uani 1 1 d .
C6 C 0.0120(7) 0.7782(13) 0.1076(8) 0.049(4) Uani 1 1 d .
C7 C 0.0086(11) 0.8955(16) 0.1424(11) 0.098(8) Uani 1 1 d .
H7A H 0.0018 0.8804 0.1852 0.147 Uiso 1 1 calc R
H7B H -0.0238 0.9426 0.1101 0.147 Uiso 1 1 calc R
H7C H 0.0456 0.9384 0.1541 0.147 Uiso 1 1 calc R
C8 C -0.0469(8) 0.7072(19) 0.0895(11) 0.092(7) Uani 1 1 d .
H8A H -0.0543 0.6959 0.1322 0.138 Uiso 1 1 calc R
H8B H -0.0434 0.6305 0.0700 0.138 Uiso 1 1 calc R
H8C H -0.0794 0.7512 0.0552 0.138 Uiso 1 1 calc R
C9 C 0.0231(10) 0.799(2) 0.0408(10) 0.095(7) Uani 1 1 d .
H9A H 0.0249 0.7229 0.0193 0.143 Uiso 1 1 calc R
H9B H 0.0604 0.8404 0.0525 0.143 Uiso 1 1 calc R
H9C H -0.0089 0.8459 0.0079 0.143 Uiso 1 1 calc R
C10 C 0.1370(6) 0.5251(12) 0.3144(8) 0.036(4) Uani 1 1 d .
H10A H 0.1299 0.5650 0.3528 0.044 Uiso 1 1 calc R
H10B H 0.1798 0.5118 0.3300 0.044 Uiso 1 1 calc R
C11 C 0.1208(7) 0.3084(14) 0.3854(8) 0.047(4) Uani 1 1 d .
C12 C 0.1867(8) 0.2743(19) 0.4196(10) 0.083(7) Uani 1 1 d .
H12A H 0.2109 0.3440 0.4225 0.124 Uiso 1 1 calc R
H12B H 0.1952 0.2141 0.3911 0.124 Uiso 1 1 calc R
H12C H 0.1956 0.2435 0.4667 0.124 Uiso 1 1 calc R
C13 C 0.1085(10) 0.4003(17) 0.4342(9) 0.086(7) Uani 1 1 d .
H13A H 0.1339 0.4690 0.4398 0.129 Uiso 1 1 calc R
H13B H 0.1167 0.3647 0.4801 0.129 Uiso 1 1 calc R
H13C H 0.0673 0.4247 0.4133 0.129 Uiso 1 1 calc R
C14 C 0.0803(8) 0.2029(16) 0.3797(11) 0.074(6) Uani 1 1 d .
H14A H 0.0393 0.2287 0.3595 0.112 Uiso 1 1 calc R
H14B H 0.0892 0.1700 0.4264 0.112 Uiso 1 1 calc R
H14C H 0.0867 0.1427 0.3496 0.112 Uiso 1 1 calc R
C15 C 0.1241(7) 0.3037(14) 0.2347(8) 0.045(4) Uani 1 1 d .
C16 C 0.1905(7) 0.3091(15) 0.2531(10) 0.059(5) Uani 1 1 d .
H16A H 0.2115 0.2762 0.2999 0.088 Uiso 1 1 calc R
H16B H 0.2024 0.3910 0.2522 0.088 Uiso 1 1 calc R
H16C H 0.2000 0.2634 0.2188 0.088 Uiso 1 1 calc R
C17 C 0.1076(10) 0.1684(14) 0.2313(11) 0.083(7) Uani 1 1 d .
H17A H 0.0653 0.1603 0.2191 0.124 Uiso 1 1 calc R
H17B H 0.1291 0.1321 0.2771 0.124 Uiso 1 1 calc R
H17C H 0.1182 0.1293 0.1958 0.124 Uiso 1 1 calc R
C18 C 0.0913(9) 0.3560(17) 0.1602(9) 0.073(6) Uani 1 1 d .
H18A H 0.0489 0.3540 0.1484 0.110 Uiso 1 1 calc R
H18B H 0.1005 0.3094 0.1260 0.110 Uiso 1 1 calc R
H18C H 0.1038 0.4374 0.1593 0.110 Uiso 1 1 calc R
P2 P -0.32503(19) 0.5481(4) 0.0684(2) 0.0525(13) Uani 1 1 d .
F1 F -0.2877(7) 0.5623(16) 0.1507(7) 0.132(5) Uani 1 1 d .
F2 F -0.2649(5) 0.5460(11) 0.0570(6) 0.089(4) Uani 1 1 d .
F3 F -0.3297(6) 0.6862(10) 0.0605(9) 0.142(6) Uani 1 1 d .
F4 F -0.3618(5) 0.5310(10) -0.0125(6) 0.091(4) Uani 1 1 d .
F5 F -0.3841(5) 0.5496(14) 0.0806(7) 0.118(5) Uani 1 1 d .
F6 F -0.3216(5) 0.4116(10) 0.0800(7) 0.098(4) Uani 1 1 d .
C21 C -0.2218(11) 0.882(2) 0.1055(13) 0.103(8) Uani 1 1 d .
H21A H -0.2414 0.8050 0.1006 0.124 Uiso 1 1 calc R
H21B H -0.2164 0.8977 0.0614 0.124 Uiso 1 1 calc R
Cl1 Cl -0.1546(3) 0.8731(5) 0.1716(4) 0.118(2) Uani 1 1 d .
Cl2 Cl -0.2691(3) 0.9910(5) 0.1152(4) 0.107(2) Uani 1 1 d .

loop_
_atom_site_aniso_label
_atom_site_aniso_U_11
_atom_site_aniso_U_22
_atom_site_aniso_U_33
_atom_site_aniso_U_23
_atom_site_aniso_U_13
_atom_site_aniso_U_12
Cu1 0.0283(14) 0.0190(14) 0.0493(17) 0.000 0.0150(12) 0.000
Cu2 0.0250(14) 0.0211(14) 0.0457(17) 0.000 0.0096(12) 0.000
P1 0.032(2) 0.018(2) 0.041(2) 0.0032(17) 0.0114(18) 0.0024(16)
C1 0.054(11) 0.021(9) 0.067(12) -0.012(8) 0.030(10) -0.015(8)
N2 0.049(9) 0.020(7) 0.051(8) 0.008(6) 0.014(7) -0.009(6)
C3 0.075(13) 0.036(10) 0.072(13) -0.005(10) 0.037(11) 0.005(10)
C4 0.064(13) 0.043(11) 0.091(15) 0.012(11) 0.036(12) 0.003(10)
N5 0.059(10) 0.035(8) 0.061(9) 0.011(7) 0.031(8) -0.003(7)
C6 0.078(12) 0.024(9) 0.041(10) 0.020(7) 0.019(9) 0.002(8)
C7 0.13(2) 0.047(13) 0.092(16) -0.010(11) 0.022(15) 0.031(13)
C8 0.068(14) 0.077(15) 0.102(17) 0.039(13) 0.001(12) -0.007(12)
C9 0.093(16) 0.12(2) 0.073(15) 0.029(14) 0.033(13) 0.012(15)
C10 0.031(8) 0.023(8) 0.050(10) 0.008(7) 0.011(7) 0.009(7)
C11 0.056(10) 0.041(10) 0.035(9) -0.006(8) 0.009(8) -0.005(8)
C12 0.061(13) 0.086(15) 0.082(14) 0.045(12) 0.008(11) 0.014(11)
C13 0.14(2) 0.069(14) 0.041(11) 0.012(10) 0.022(12) 0.028(13)
C14 0.077(13) 0.059(13) 0.096(15) 0.019(11) 0.043(12) -0.019(11)
C15 0.049(10) 0.045(10) 0.046(10) -0.001(8) 0.024(8) -0.007(8)
C16 0.060(12) 0.048(11) 0.081(13) -0.008(10) 0.042(10) 0.014(9)
C17 0.16(2) 0.019(9) 0.103(16) -0.029(10) 0.086(16) -0.015(11)
C18 0.098(15) 0.067(13) 0.063(13) -0.014(11) 0.040(12) -0.003(11)
P2 0.049(3) 0.041(3) 0.065(3) -0.009(2) 0.019(2) 0.000(2)
F1 0.127(12) 0.178(15) 0.082(9) -0.045(10) 0.032(8) 0.005(11)
F2 0.071(7) 0.109(9) 0.091(8) 0.011(7) 0.035(6) 0.004(7)
F3 0.106(10) 0.036(7) 0.244(18) -0.008(9) 0.023(11) 0.008(7)
F4 0.095(9) 0.088(8) 0.066(7) -0.010(6) 0.007(6) 0.017(7)
F5 0.063(7) 0.167(13) 0.138(11) -0.055(10) 0.055(8) -0.011(8)
F6 0.087(8) 0.069(8) 0.141(11) 0.038(7) 0.049(8) 0.006(6)
C21 0.12(2) 0.092(18) 0.103(19) -0.030(15) 0.052(16) -0.036(15)
Cl1 0.139(6) 0.062(4) 0.124(5) 0.015(4) 0.022(5) 0.016(4)
Cl2 0.109(5) 0.078(4) 0.149(6) 0.011(4) 0.067(4) 0.007(3)

loop_
_atom_type_symbol
_atom_type_description
_atom_type_scat_dispersion_real
_atom_type_scat_dispersion_imag
_atom_type_scat_source
C C 0.0033 0.0016 'International Tables Vol C Tables 4.2.6.8 and 6.1.1.4'
H H 0.0000 0.0000 'International Tables Vol C Tables 4.2.6.8 and 6.1.1.4'
N N 0.0061 0.0033 'International Tables Vol C Tables 4.2.6.8 and 6.1.1.4'
F F 0.0171 0.0103 'International Tables Vol C Tables 4.2.6.8 and 6.1.1.4'
P P 0.1023 0.0942 'International Tables Vol C Tables 4.2.6.8 and 6.1.1.4'
Cl Cl 0.1484 0.1585 'International Tables Vol C Tables 4.2.6.8 and 6.1.1.4'
Cu Cu 0.3201 1.2651 'International Tables Vol C Tables 4.2.6.8 and 6.1.1.4'

loop_
_geom_angle_atom_site_label_1
_geom_angle_atom_site_label_2
_geom_angle_atom_site_label_3
_geom_angle
_geom_angle_site_symmetry_1
_geom_angle_site_symmetry_3
C1 Cu1 C1 173.6(9) . 2
C1 Cu1 Cu2 93.2(4) . .
C1 Cu1 Cu2 93.2(4) 2 .
P1 Cu2 P1 166.1(2) . 2
P1 Cu2 Cu1 96.94(10) . .
P1 Cu2 Cu1 96.94(10) 2 .
C15 P1 C10 105.4(7) . .
C15 P1 C11 114.8(7) . .
C10 P1 C11 104.1(7) . .
C15 P1 Cu2 111.9(5) . .
C10 P1 Cu2 111.3(4) . .
C11 P1 Cu2 109.0(5) . .
N2 C1 N5 106.8(13) . .
N2 C1 Cu1 124.1(12) . .
N5 C1 Cu1 128.6(12) . .
C1 N2 C3 110.6(13) . .
C1 N2 C10 127.5(13) . .
C3 N2 C10 121.9(13) . .
C4 C3 N2 106.9(16) . .
C3 C4 N5 107.2(16) . .
C1 N5 C4 108.6(13) . .
C1 N5 C6 124.5(13) . .
C4 N5 C6 126.8(13) . .
C9 C6 N5 108.4(14) . .
C9 C6 C7 110.8(16) . .
N5 C6 C7 107.6(14) . .
C9 C6 C8 109.7(16) . .
N5 C6 C8 110.3(12) . .
C7 C6 C8 110.0(17) . .
N2 C10 P1 111.5(9) . .
C14 C11 C12 112.1(15) . .
C14 C11 C13 106.7(15) . .
C12 C11 C13 107.7(15) . .
C14 C11 P1 108.9(11) . .
C12 C11 P1 114.4(12) . .
C13 C11 P1 106.7(11) . .
C16 C15 C18 109.0(14) . .
C16 C15 C17 106.4(14) . .
C18 C15 C17 107.5(14) . .
C16 C15 P1 115.9(11) . .
C18 C15 P1 108.4(11) . .
C17 C15 P1 109.4(11) . .
F6 P2 F4 90.9(7) . .
F6 P2 F5 89.0(8) . .
F4 P2 F5 89.2(7) . .
F6 P2 F3 176.5(9) . .
F4 P2 F3 91.4(8) . .
F5 P2 F3 88.3(8) . .
F6 P2 F2 90.6(7) . .
F4 P2 F2 91.4(7) . .
F5 P2 F2 179.3(8) . .
F3 P2 F2 92.0(8) . .
F6 P2 F1 87.8(8) . .
F4 P2 F1 178.7(9) . .
F5 P2 F1 90.7(8) . .
F3 P2 F1 89.9(9) . .
F2 P2 F1 88.7(7) . .
Cl1 C21 Cl2 115.8(13) . .

loop_
_geom_bond_atom_site_label_1
_geom_bond_atom_site_label_2
_geom_bond_distance
_geom_bond_site_symmetry_2
Cu1 C1 1.929(16) .
Cu1 C1 1.929(16) 2
Cu1 Cu2 2.636(3) .
Cu2 P1 2.249(4) .
Cu2 P1 2.249(4) 2
P1 C15 1.849(16) .
P1 C10 1.875(14) .
P1 C11 1.902(15) .
C1 N2 1.34(2) .
C1 N5 1.40(2) .
N2 C3 1.42(2) .
N2 C10 1.501(18) .
C3 C4 1.37(2) .
C4 N5 1.41(2) .
N5 C6 1.53(2) .
C6 C9 1.53(2) .
C6 C7 1.54(2) .
C6 C8 1.58(2) .
C11 C14 1.54(2) .
C11 C12 1.55(2) .
C11 C13 1.57(2) .
C15 C16 1.54(2) .
C15 C18 1.56(2) .
C15 C17 1.59(2) .
P2 F6 1.570(12) .
P2 F4 1.578(11) .
P2 F5 1.578(12) .
P2 F3 1.579(13) .
P2 F2 1.596(12) .
P2 F1 1.602(13) .
C21 Cl1 1.70(3) .
C21 Cl2 1.77(2) .

loop_
_geom_torsion_atom_site_label_1
_geom_torsion_atom_site_label_2
_geom_torsion_atom_site_label_3
_geom_torsion_atom_site_label_4
_geom_torsion
_geom_torsion_site_symmetry_1
_geom_torsion_site_symmetry_4
C1 Cu1 Cu2 P1 42.6(5) . .
C1 Cu1 Cu2 P1 -137.4(5) 2 .
C1 Cu1 Cu2 P1 -137.4(5) . 2
C1 Cu1 Cu2 P1 42.6(5) 2 2
P1 Cu2 P1 C15 62.6(5) 2 .
Cu1 Cu2 P1 C15 -117.4(5) . .
P1 Cu2 P1 C10 -179.8(5) 2 .
Cu1 Cu2 P1 C10 0.2(5) . .
P1 Cu2 P1 C11 -65.5(5) 2 .
Cu1 Cu2 P1 C11 114.5(5) . .
C1 Cu1 C1 N2 118.1(12) 2 .
Cu2 Cu1 C1 N2 -61.9(12) . .
C1 Cu1 C1 N5 -51.7(13) 2 .
Cu2 Cu1 C1 N5 128.3(13) . .
N5 C1 N2 C3 0.3(16) . .
Cu1 C1 N2 C3 -171.5(10) . .
N5 C1 N2 C10 -177.6(12) . .
Cu1 C1 N2 C10 11(2) . .
C1 N2 C3 C4 0.4(18) . .
C10 N2 C3 C4 178.4(13) . .
N2 C3 C4 N5 -0.8(18) . .
N2 C1 N5 C4 -0.8(17) . .
Cu1 C1 N5 C4 170.5(12) . .
N2 C1 N5 C6 -176.6(13) . .
Cu1 C1 N5 C6 -5(2) . .
C3 C4 N5 C1 1.0(18) . .
C3 C4 N5 C6 176.7(14) . .
C1 N5 C6 C9 -160.6(16) . .
C4 N5 C6 C9 24(2) . .
C1 N5 C6 C7 79.6(19) . .
C4 N5 C6 C7 -95(2) . .
C1 N5 C6 C8 -40(2) . .
C4 N5 C6 C8 144.5(17) . .
C1 N2 C10 P1 62.2(17) . .
C3 N2 C10 P1 -115.5(13) . .
C15 P1 C10 N2 68.2(11) . .
C11 P1 C10 N2 -170.7(10) . .
Cu2 P1 C10 N2 -53.4(11) . .
C15 P1 C11 C14 -79.0(13) . .
C10 P1 C11 C14 166.3(12) . .
Cu2 P1 C11 C14 47.4(13) . .
C15 P1 C11 C12 47.2(15) . .
C10 P1 C11 C12 -67.4(14) . .
Cu2 P1 C11 C12 173.7(12) . .
C15 P1 C11 C13 166.2(12) . .
C10 P1 C11 C13 51.5(13) . .
Cu2 P1 C11 C13 -67.3(13) . .
C10 P1 C15 C16 44.7(13) . .
C11 P1 C15 C16 -69.2(13) . .
Cu2 P1 C15 C16 165.9(10) . .
C10 P1 C15 C18 -78.1(12) . .
C11 P1 C15 C18 168.0(11) . .
Cu2 P1 C15 C18 43.1(12) . .
C10 P1 C15 C17 164.9(12) . .
C11 P1 C15 C17 51.0(15) . .
Cu2 P1 C15 C17 -73.9(13) . .
